data_4340479
loop_
_publ_author_name
'Song, Jeong Hwa'
'Lim, Kwang Soo'
'Ryu, Dae Won'
'Yoon, Sung Won'
'Suh, Byoung Jin'
'Hong, Chang Seop'

_publ_section_title
;
 Synthesis, Structures, and Magnetic Properties of End-to-End
 Azide-Bridged Manganese(III) Chains: Elucidation of Direct
 Magnetostructural Correlation.
;
_journal_issue 15
_journal_name_full 'Inorganic chemistry'
_journal_page_first 7936
_journal_paper_doi 10.1021/ic500676k
_journal_volume 53
_journal_year 2014
_chemical_formula_sum 'C28 H22 Mn N5 O2'
_chemical_formula_weight 515.45
_chemical_name_systematic
;
 ?
;
_space_group_IT_number 14
_symmetry_cell_setting monoclinic
_symmetry_space_group_name_Hall '-P 2yn'
_symmetry_space_group_name_H-M 'P 1 21/n 1'
_atom_sites_solution_hydrogens geom
_atom_sites_solution_primary direct
_atom_sites_solution_secondary difmap
_audit_creation_method SHELXL-97
_cell_angle_alpha 90.00
_cell_angle_beta 113.551(6)
_cell_angle_gamma 90.00
_cell_formula_units_Z 4
_cell_length_a 10.1192(13)
_cell_length_b 23.290(3)
_cell_length_c 11.2686(14)
_cell_measurement_reflns_used 3334
_cell_measurement_temperature 296(2)
_cell_measurement_theta_max 25.3005
_cell_measurement_theta_min 2.6355
_cell_volume 2434.5(5)
_computing_cell_refinement 'Bruker SMART APEXll'
_computing_data_collection 'Bruker SMART APEXll'
_computing_data_reduction 'Bruker SAINT'
_computing_molecular_graphics WingX
_computing_publication_material WingX
_computing_structure_refinement 'SHELXL-97 (Sheldrick, 1997)'
_computing_structure_solution SHELXTL
_diffrn_ambient_temperature 296(2)
_diffrn_measured_fraction_theta_full 0.965
_diffrn_measured_fraction_theta_max 0.965
_diffrn_measurement_device_type 'CCD area detector'
_diffrn_measurement_method 'phi scan'
_diffrn_radiation_monochromator graphite
_diffrn_radiation_source 'fine-focus sealed tube'
_diffrn_radiation_type MoK\a
_diffrn_radiation_wavelength 0.71073
_diffrn_reflns_av_R_equivalents 0.0477
_diffrn_reflns_av_sigmaI/netI 0.0603
_diffrn_reflns_limit_h_max 13
_diffrn_reflns_limit_h_min -11
_diffrn_reflns_limit_k_max 30
_diffrn_reflns_limit_k_min -29
_diffrn_reflns_limit_l_max 14
_diffrn_reflns_limit_l_min -14
_diffrn_reflns_number 17010
_diffrn_reflns_theta_full 27.72
_diffrn_reflns_theta_max 27.72
_diffrn_reflns_theta_min 1.75
_exptl_absorpt_coefficient_mu 0.578
_exptl_absorpt_correction_T_max 0.9552
_exptl_absorpt_correction_T_min 0.9339
_exptl_absorpt_correction_type multi-scan
_exptl_absorpt_process_details SADABS
_exptl_crystal_colour brown
_exptl_crystal_density_diffrn 1.406
_exptl_crystal_density_method 'not measured'
_exptl_crystal_description plate
_exptl_crystal_F_000 1064
_exptl_crystal_size_max 0.12
_exptl_crystal_size_mid 0.09
_exptl_crystal_size_min 0.08
_refine_diff_density_max 0.264
_refine_diff_density_min -0.555
_refine_diff_density_rms 0.054
_refine_ls_extinction_method none
_refine_ls_goodness_of_fit_ref 1.024
_refine_ls_hydrogen_treatment constr
_refine_ls_matrix_type full
_refine_ls_number_parameters 328
_refine_ls_number_reflns 5523
_refine_ls_number_restraints 0
_refine_ls_restrained_S_all 1.024
_refine_ls_R_factor_all 0.0826
_refine_ls_R_factor_gt 0.0473
_refine_ls_shift/su_max 0.001
_refine_ls_shift/su_mean 0.000
_refine_ls_structure_factor_coef Fsqd
_refine_ls_weighting_details 'calc w=1/[\s^2^(Fo^2^)+(0.0326P)^2^+0.6275P] where P=(Fo^2^+2Fc^2^)/3'
_refine_ls_weighting_scheme calc
_refine_ls_wR_factor_gt 0.0876
_refine_ls_wR_factor_ref 0.0988
_reflns_number_gt 3728
_reflns_number_total 5523
_reflns_threshold_expression >2sigma(I)
_cod_data_source_file ic500676k_si_001.cif
_cod_data_source_block complex1
_cod_depositor_comments
;
The following automatic conversions were performed:

'_symmetry_cell_setting' value 'Monoclinic' changed to 'monoclinic'
according to
/usr/data/users/saulius/crontab/automatic-downloads/rss-feeds/ACS/lib/dictionaries/cif_core.dic
dictionary named 'cif_core.dic' version 2.4.2 from
2011-04-26.

'_exptl_absorpt_correction_type' value 'MULTI-SCAN'
changed to 'multi-scan' according to
/usr/data/users/saulius/crontab/automatic-downloads/rss-feeds/ACS/lib/dictionaries/cif_core.dic
dictionary named 'cif_core.dic' version 2.4.2 from 2011-04-26.

Automatic conversion script
Id: cif_fix_values 2281 2013-09-26 08:29:07Z andrius 

 Adding full bibliography for 4340479--4340480.cif.
;
_cod_original_cell_volume 2434.5(6)
_cod_original_sg_symbol_H-M P2(1)/n
_cod_database_code 4340479

loop_
_symmetry_equiv_pos_as_xyz
'x, y, z'
'-x+1/2, y+1/2, -z+1/2'
'-x, -y, -z'
'x-1/2, -y-1/2, z-1/2'

loop_
_atom_site_label
_atom_site_type_symbol
_atom_site_fract_x
_atom_site_fract_y
_atom_site_fract_z
_atom_site_U_iso_or_equiv
_atom_site_adp_type
_atom_site_occupancy
_atom_site_symmetry_multiplicity
_atom_site_calc_flag
_atom_site_refinement_flags
Mn1 Mn 0.61772(4) 1.018487(15) 0.79304(3) 0.02963(11) Uani 1 1 d .
N1 N 0.5000 1.0000 0.5000 0.0377(7) Uani 1 2 d S
N2 N 0.5831(3) 1.02871(10) 0.5815(2) 0.0491(6) Uani 1 1 d .
N5 N 0.5458(2) 0.93877(8) 0.74097(17) 0.0308(4) Uani 1 1 d .
N6 N 0.40961(19) 1.03811(8) 0.73864(17) 0.0294(4) Uani 1 1 d .
N3 N 0.6114(2) 1.00366(11) 0.99127(19) 0.0505(6) Uani 1 1 d .
N4 N 0.5000 1.0000 1.0000 0.0398(7) Uani 1 2 d S
O1 O 0.80676(17) 0.99337(7) 0.85065(16) 0.0382(4) Uani 1 1 d .
O2 O 0.67067(17) 1.09542(7) 0.82677(16) 0.0417(4) Uani 1 1 d .
C3 C 0.6167(3) 0.89643(10) 0.7197(2) 0.0320(5) Uani 1 1 d .
C4 C 0.5419(3) 0.84128(10) 0.6610(2) 0.0347(6) Uani 1 1 d .
C5 C 0.4888(3) 0.83288(11) 0.5290(3) 0.0492(7) Uani 1 1 d .
H5 H 0.4932 0.8624 0.4751 0.059 Uiso 1 1 calc R
C6 C 0.4289(4) 0.78046(13) 0.4766(3) 0.0643(9) Uani 1 1 d .
H6 H 0.3928 0.7749 0.3875 0.077 Uiso 1 1 calc R
C7 C 0.4225(3) 0.73715(13) 0.5548(4) 0.0671(9) Uani 1 1 d .
H7 H 0.3835 0.7019 0.5192 0.080 Uiso 1 1 calc R
C8 C 0.4733(4) 0.74525(13) 0.6855(4) 0.0696(10) Uani 1 1 d .
H8 H 0.4680 0.7156 0.7386 0.084 Uiso 1 1 calc R
C9 C 0.5322(3) 0.79730(12) 0.7390(3) 0.0559(8) Uani 1 1 d .
H9 H 0.5655 0.8028 0.8279 0.067 Uiso 1 1 calc R
C10 C 0.7718(3) 0.89886(10) 0.7536(2) 0.0317(5) Uani 1 1 d .
C11 C 0.8576(3) 0.94606(10) 0.8203(2) 0.0322(5) Uani 1 1 d .
C12 C 1.0075(3) 0.94240(11) 0.8609(2) 0.0387(6) Uani 1 1 d .
H12 H 1.0650 0.9728 0.9066 0.046 Uiso 1 1 calc R
C13 C 1.0706(3) 0.89530(12) 0.8345(3) 0.0463(7) Uani 1 1 d .
H13 H 1.1703 0.8940 0.8619 0.056 Uiso 1 1 calc R
C14 C 0.9877(3) 0.84914(12) 0.7673(3) 0.0494(7) Uani 1 1 d .
H14 H 1.0314 0.8172 0.7489 0.059 Uiso 1 1 calc R
C15 C 0.8416(3) 0.85089(11) 0.7282(2) 0.0431(6) Uani 1 1 d .
H15 H 0.7867 0.8197 0.6837 0.052 Uiso 1 1 calc R
C1 C 0.3936(3) 0.93347(10) 0.7212(2) 0.0372(6) Uani 1 1 d .
H1A H 0.3872 0.9236 0.8023 0.045 Uiso 1 1 calc R
H1B H 0.3482 0.9031 0.6594 0.045 Uiso 1 1 calc R
C2 C 0.3155(3) 0.98984(10) 0.6709(2) 0.0375(6) Uani 1 1 d .
H2A H 0.2902 0.9929 0.5786 0.045 Uiso 1 1 calc R
H2B H 0.2273 0.9910 0.6855 0.045 Uiso 1 1 calc R
C16 C 0.3582(3) 1.08572(10) 0.7618(2) 0.0319(5) Uani 1 1 d .
C17 C 0.1983(3) 1.09264(10) 0.7166(2) 0.0367(6) Uani 1 1 d .
C18 C 0.1171(3) 1.10759(12) 0.5894(3) 0.0495(7) Uani 1 1 d .
H18 H 0.1621 1.1137 0.5329 0.059 Uiso 1 1 calc R
C19 C -0.0302(3) 1.11343(13) 0.5459(3) 0.0629(9) Uani 1 1 d .
H19 H -0.0843 1.1234 0.4601 0.075 Uiso 1 1 calc R
C20 C -0.0973(3) 1.10461(13) 0.6288(4) 0.0673(9) Uani 1 1 d .
H20 H -0.1968 1.1084 0.5991 0.081 Uiso 1 1 calc R
C21 C -0.0178(3) 1.09031(12) 0.7550(3) 0.0579(8) Uani 1 1 d .
H21 H -0.0636 1.0845 0.8110 0.070 Uiso 1 1 calc R
C22 C 0.1301(3) 1.08432(11) 0.8000(3) 0.0473(7) Uani 1 1 d .
H22 H 0.1837 1.0747 0.8861 0.057 Uiso 1 1 calc R
C23 C 0.4509(3) 1.13369(10) 0.8304(2) 0.0344(6) Uani 1 1 d .
C24 C 0.5998(3) 1.13594(10) 0.8579(2) 0.0340(6) Uani 1 1 d .
C25 C 0.6784(3) 1.18465(10) 0.9208(3) 0.0452(7) Uani 1 1 d .
H25 H 0.7757 1.1870 0.9367 0.054 Uiso 1 1 calc R
C26 C 0.6152(3) 1.22866(11) 0.9595(3) 0.0529(7) Uani 1 1 d .
H26 H 0.6704 1.2598 1.0038 0.063 Uiso 1 1 calc R
C27 C 0.4690(4) 1.22695(12) 0.9326(3) 0.0570(8) Uani 1 1 d .
H27 H 0.4256 1.2569 0.9584 0.068 Uiso 1 1 calc R
C28 C 0.3897(3) 1.18080(11) 0.8680(3) 0.0476(7) Uani 1 1 d .
H28 H 0.2912 1.1805 0.8481 0.057 Uiso 1 1 calc R

loop_
_atom_site_aniso_label
_atom_site_aniso_U_11
_atom_site_aniso_U_22
_atom_site_aniso_U_33
_atom_site_aniso_U_23
_atom_site_aniso_U_13
_atom_site_aniso_U_12
Mn1 0.02499(19) 0.0340(2) 0.03084(19) -0.00510(16) 0.01211(15) -0.00324(17)
N1 0.0443(19) 0.0434(17) 0.0302(16) 0.0052(14) 0.0201(15) -0.0029(15)
N2 0.0595(16) 0.0570(15) 0.0342(12) -0.0059(11) 0.0222(11) -0.0221(13)
N5 0.0275(11) 0.0350(11) 0.0304(10) -0.0032(9) 0.0120(9) -0.0043(9)
N6 0.0255(11) 0.0359(11) 0.0270(10) -0.0016(8) 0.0107(9) -0.0027(9)
N3 0.0393(14) 0.0825(18) 0.0324(12) 0.0066(11) 0.0171(11) 0.0068(13)
N4 0.0418(19) 0.0529(19) 0.0254(15) 0.0053(13) 0.0141(14) 0.0079(16)
O1 0.0253(9) 0.0408(10) 0.0455(10) -0.0134(8) 0.0108(8) -0.0006(8)
O2 0.0314(10) 0.0386(10) 0.0581(11) -0.0103(8) 0.0212(9) -0.0050(8)
C3 0.0324(14) 0.0351(13) 0.0260(12) 0.0003(10) 0.0091(11) -0.0026(11)
C4 0.0295(13) 0.0302(13) 0.0419(14) -0.0028(11) 0.0116(11) -0.0025(11)
C5 0.0559(19) 0.0406(15) 0.0436(16) -0.0027(13) 0.0121(14) -0.0029(14)
C6 0.068(2) 0.0546(19) 0.058(2) -0.0194(16) 0.0123(17) -0.0093(17)
C7 0.059(2) 0.0418(18) 0.092(3) -0.0193(18) 0.021(2) -0.0165(16)
C8 0.073(2) 0.0412(18) 0.090(3) 0.0070(18) 0.027(2) -0.0197(17)
C9 0.064(2) 0.0483(17) 0.0531(18) 0.0030(14) 0.0207(16) -0.0151(16)
C10 0.0303(14) 0.0324(13) 0.0321(13) 0.0004(10) 0.0122(11) -0.0001(11)
C11 0.0293(13) 0.0395(14) 0.0281(12) 0.0003(11) 0.0119(10) 0.0017(12)
C12 0.0301(14) 0.0416(14) 0.0399(14) -0.0038(12) 0.0094(11) -0.0006(12)
C13 0.0281(14) 0.0550(17) 0.0542(17) 0.0014(14) 0.0147(13) 0.0057(14)
C14 0.0418(17) 0.0446(17) 0.0629(19) -0.0041(14) 0.0219(15) 0.0111(14)
C15 0.0408(16) 0.0367(14) 0.0505(16) -0.0041(12) 0.0171(13) 0.0001(13)
C1 0.0271(13) 0.0407(14) 0.0450(15) -0.0079(12) 0.0155(12) -0.0072(12)
C2 0.0252(13) 0.0457(15) 0.0415(14) -0.0085(12) 0.0133(11) -0.0046(12)
C16 0.0294(13) 0.0361(14) 0.0320(13) 0.0073(11) 0.0141(11) 0.0035(11)
C17 0.0297(14) 0.0318(13) 0.0493(15) 0.0052(12) 0.0165(12) 0.0029(11)
C18 0.0386(16) 0.0548(17) 0.0490(17) 0.0096(14) 0.0111(13) 0.0012(14)
C19 0.0371(17) 0.058(2) 0.073(2) 0.0107(17) 0.0012(16) 0.0012(15)
C20 0.0309(17) 0.0507(19) 0.110(3) 0.0060(19) 0.0169(19) 0.0024(15)
C21 0.0462(19) 0.0453(17) 0.096(3) 0.0054(17) 0.0428(19) 0.0017(15)
C22 0.0385(16) 0.0449(15) 0.0647(18) 0.0121(14) 0.0272(14) 0.0083(13)
C23 0.0356(14) 0.0320(13) 0.0366(13) 0.0017(11) 0.0153(11) 0.0011(11)
C24 0.0373(14) 0.0308(13) 0.0347(13) 0.0010(11) 0.0151(12) 0.0007(12)
C25 0.0418(17) 0.0354(14) 0.0556(17) -0.0032(13) 0.0166(14) -0.0060(13)
C26 0.065(2) 0.0340(15) 0.0593(19) -0.0065(13) 0.0241(16) -0.0080(15)
C27 0.071(2) 0.0333(15) 0.077(2) -0.0082(14) 0.0408(19) 0.0006(15)
C28 0.0447(17) 0.0385(15) 0.0667(19) -0.0025(14) 0.0296(15) 0.0045(13)

loop_
_atom_type_symbol
_atom_type_description
_atom_type_scat_dispersion_real
_atom_type_scat_dispersion_imag
_atom_type_scat_source
C C 0.0033 0.0016 'International Tables Vol C Tables 4.2.6.8 and 6.1.1.4'
H H 0.0000 0.0000 'International Tables Vol C Tables 4.2.6.8 and 6.1.1.4'
N N 0.0061 0.0033 'International Tables Vol C Tables 4.2.6.8 and 6.1.1.4'
O O 0.0106 0.0060 'International Tables Vol C Tables 4.2.6.8 and 6.1.1.4'
Mn Mn 0.3368 0.7283 'International Tables Vol C Tables 4.2.6.8 and 6.1.1.4'

loop_
_geom_angle_atom_site_label_1
_geom_angle_atom_site_label_2
_geom_angle_atom_site_label_3
_geom_angle
_geom_angle_site_symmetry_3
O1 Mn1 O2 93.42(7) .
O1 Mn1 N5 90.77(8) .
O2 Mn1 N5 174.42(8) .
O1 Mn1 N6 174.07(7) .
O2 Mn1 N6 91.41(7) .
N5 Mn1 N6 84.65(8) .
O1 Mn1 N2 96.03(8) .
O2 Mn1 N2 91.40(8) .
N5 Mn1 N2 84.49(8) .
N6 Mn1 N2 87.29(8) .
O1 Mn1 N3 92.17(8) .
O2 Mn1 N3 93.66(8) .
N5 Mn1 N3 89.86(8) .
N6 Mn1 N3 84.08(8) .
N2 Mn1 N3 170.09(8) .
N2 N1 N2 180.00(18) 3_676
N1 N2 Mn1 121.39(13) .
C3 N5 C1 122.1(2) .
C3 N5 Mn1 126.76(16) .
C1 N5 Mn1 111.07(14) .
C16 N6 C2 121.9(2) .
C16 N6 Mn1 126.41(16) .
C2 N6 Mn1 111.61(14) .
N4 N3 Mn1 119.72(14) .
N3 N4 N3 180.0 3_677
C11 O1 Mn1 128.95(15) .
C24 O2 Mn1 126.94(15) .
N5 C3 C10 122.5(2) .
N5 C3 C4 120.8(2) .
C10 C3 C4 116.6(2) .
C9 C4 C5 119.1(2) .
C9 C4 C3 120.4(2) .
C5 C4 C3 120.5(2) .
C4 C5 C6 120.0(3) .
C4 C5 H5 120.0 .
C6 C5 H5 120.0 .
C7 C6 C5 120.3(3) .
C7 C6 H6 119.9 .
C5 C6 H6 119.9 .
C6 C7 C8 120.2(3) .
C6 C7 H7 119.9 .
C8 C7 H7 119.9 .
C7 C8 C9 120.2(3) .
C7 C8 H8 119.9 .
C9 C8 H8 119.9 .
C4 C9 C8 120.2(3) .
C4 C9 H9 119.9 .
C8 C9 H9 119.9 .
C15 C10 C11 118.2(2) .
C15 C10 C3 119.3(2) .
C11 C10 C3 122.4(2) .
O1 C11 C12 116.8(2) .
O1 C11 C10 124.5(2) .
C12 C11 C10 118.7(2) .
C13 C12 C11 121.3(2) .
C13 C12 H12 119.4 .
C11 C12 H12 119.4 .
C12 C13 C14 120.6(2) .
C12 C13 H13 119.7 .
C14 C13 H13 119.7 .
C15 C14 C13 119.6(2) .
C15 C14 H14 120.2 .
C13 C14 H14 120.2 .
C14 C15 C10 121.6(2) .
C14 C15 H15 119.2 .
C10 C15 H15 119.2 .
N5 C1 C2 109.93(18) .
N5 C1 H1A 109.7 .
C2 C1 H1A 109.7 .
N5 C1 H1B 109.7 .
C2 C1 H1B 109.7 .
H1A C1 H1B 108.2 .
N6 C2 C1 109.50(19) .
N6 C2 H2A 109.8 .
C1 C2 H2A 109.8 .
N6 C2 H2B 109.8 .
C1 C2 H2B 109.8 .
H2A C2 H2B 108.2 .
N6 C16 C23 122.4(2) .
N6 C16 C17 119.3(2) .
C23 C16 C17 118.3(2) .
C18 C17 C22 119.2(2) .
C18 C17 C16 119.6(2) .
C22 C17 C16 121.2(2) .
C19 C18 C17 120.3(3) .
C19 C18 H18 119.8 .
C17 C18 H18 119.8 .
C20 C19 C18 120.1(3) .
C20 C19 H19 119.9 .
C18 C19 H19 119.9 .
C21 C20 C19 120.0(3) .
C21 C20 H20 120.0 .
C19 C20 H20 120.0 .
C20 C21 C22 120.5(3) .
C20 C21 H21 119.7 .
C22 C21 H21 119.7 .
C21 C22 C17 119.8(3) .
C21 C22 H22 120.1 .
C17 C22 H22 120.1 .
C28 C23 C24 117.7(2) .
C28 C23 C16 119.2(2) .
C24 C23 C16 123.1(2) .
O2 C24 C25 117.1(2) .
O2 C24 C23 124.2(2) .
C25 C24 C23 118.7(2) .
C26 C25 C24 121.6(3) .
C26 C25 H25 119.2 .
C24 C25 H25 119.2 .
C25 C26 C27 120.2(3) .
C25 C26 H26 119.9 .
C27 C26 H26 119.9 .
C28 C27 C26 119.2(3) .
C28 C27 H27 120.4 .
C26 C27 H27 120.4 .
C27 C28 C23 122.6(3) .
C27 C28 H28 118.7 .
C23 C28 H28 118.7 .

loop_
_geom_bond_atom_site_label_1
_geom_bond_atom_site_label_2
_geom_bond_distance
_geom_bond_site_symmetry_2
Mn1 O1 1.8522(16) .
Mn1 O2 1.8653(16) .
Mn1 N5 1.9947(19) .
Mn1 N6 1.9969(19) .
Mn1 N2 2.279(2) .
Mn1 N3 2.286(2) .
N1 N2 1.175(2) .
N1 N2 1.175(2) 3_676
N5 C3 1.297(3) .
N5 C1 1.471(3) .
N6 C16 1.295(3) .
N6 C2 1.474(3) .
N3 N4 1.173(2) .
N4 N3 1.173(2) 3_677
O1 C11 1.317(3) .
O2 C24 1.315(3) .
C3 C10 1.460(3) .
C3 C4 1.503(3) .
C4 C9 1.378(3) .
C4 C5 1.379(3) .
C5 C6 1.386(4) .
C5 H5 0.9300 .
C6 C7 1.357(4) .
C6 H6 0.9300 .
C7 C8 1.365(4) .
C7 H7 0.9300 .
C8 C9 1.379(4) .
C8 H8 0.9300 .
C9 H9 0.9300 .
C10 C15 1.411(3) .
C10 C11 1.416(3) .
C11 C12 1.401(3) .
C12 C13 1.360(3) .
C12 H12 0.9300 .
C13 C14 1.388(4) .
C13 H13 0.9300 .
C14 C15 1.364(3) .
C14 H14 0.9300 .
C15 H15 0.9300 .
C1 C2 1.520(3) .
C1 H1A 0.9700 .
C1 H1B 0.9700 .
C2 H2A 0.9700 .
C2 H2B 0.9700 .
C16 C23 1.465(3) .
C16 C17 1.498(3) .
C17 C18 1.382(3) .
C17 C22 1.385(3) .
C18 C19 1.377(4) .
C18 H18 0.9300 .
C19 C20 1.373(4) .
C19 H19 0.9300 .
C20 C21 1.365(4) .
C20 H20 0.9300 .
C21 C22 1.382(4) .
C21 H21 0.9300 .
C22 H22 0.9300 .
C23 C28 1.406(3) .
C23 C24 1.413(3) .
C24 C25 1.404(3) .
C25 C26 1.368(4) .
C25 H25 0.9300 .
C26 C27 1.387(4) .
C26 H26 0.9300 .
C27 C28 1.365(4) .
C27 H27 0.9300 .
C28 H28 0.9300 .
